data_4022665
loop_
_publ_author_name
'Laura J. Marshall'
'Mark D. Roydhouse'
'Alexandra M. Z. Slawin'
'John C. Walton'

_publ_section_title
;
 Effect of Chain Length on Radical to Carbanion Cyclo-Coupling of
 Bromoaryl Alkyl-Linked Oxazolines: 1,3-Areneotropic Migration of
 Oxazolines
;
_journal_name_full 'Journal of Organic Chemistry'
_journal_page_first 898
_journal_page_last 911
_journal_paper_doi 10.1021/jo0620720
_journal_volume 72
_journal_year 2007
_chemical_formula_moiety 'C21 H25 N O2'
_chemical_formula_sum 'C21 H25 N O2'
_chemical_formula_weight 323.42
_chemical_name_systematic
; 
 ? 
;
_space_group_IT_number 4
_symmetry_cell_setting monoclinic
_symmetry_space_group_name_Hall 'P 2yb'
_symmetry_space_group_name_H-M 'P 1 21 1'
_atom_sites_solution_hydrogens geom
_atom_sites_solution_primary direct
_atom_sites_solution_secondary difmap
_audit_creation_method SHELXL-97
_cell_angle_alpha 90.00
_cell_angle_beta 107.562(5)
_cell_angle_gamma 90.00
_cell_formula_units_Z 2
_cell_length_a 11.408(4)
_cell_length_b 6.736(2)
_cell_length_c 12.400(4)
_cell_measurement_reflns_used 106
_cell_measurement_temperature 125(2)
_cell_measurement_theta_max 28
_cell_measurement_theta_min 12
_cell_volume 908.5(5)
_computing_cell_refinement 'Bruker SMART'
_computing_data_collection 'Bruker SMART'
_computing_data_reduction 'Bruker SHELXTL'
_computing_molecular_graphics 'Bruker SHELXTL'
_computing_publication_material 'Bruker SHELXTL'
_computing_structure_refinement 'SHELXL-97 (Sheldrick, 1997)'
_computing_structure_solution 'SHELXS-97 (Sheldrick, 1990)'
_diffrn_ambient_temperature 125(2)
_diffrn_detector_area_resol_mean 0.83
_diffrn_measured_fraction_theta_full 0.990
_diffrn_measured_fraction_theta_max 0.990
_diffrn_measurement_device_type 'CCD area detector'
_diffrn_measurement_method 'phi and omega scans'
_diffrn_radiation_monochromator graphite
_diffrn_radiation_source 'fine-focus sealed tube'
_diffrn_radiation_type MoK\a
_diffrn_radiation_wavelength 0.71073
_diffrn_reflns_av_R_equivalents 0.0575
_diffrn_reflns_av_sigmaI/netI 0.1504
_diffrn_reflns_limit_h_max 13
_diffrn_reflns_limit_h_min -13
_diffrn_reflns_limit_k_max 7
_diffrn_reflns_limit_k_min -8
_diffrn_reflns_limit_l_max 14
_diffrn_reflns_limit_l_min -14
_diffrn_reflns_number 5446
_diffrn_reflns_theta_full 25.39
_diffrn_reflns_theta_max 25.39
_diffrn_reflns_theta_min 1.87
_exptl_absorpt_coefficient_mu 0.075
_exptl_absorpt_correction_T_max 1.00000
_exptl_absorpt_correction_T_min 0.828257
_exptl_absorpt_correction_type multi-scan
_exptl_crystal_colour colourless
_exptl_crystal_density_diffrn 1.182
_exptl_crystal_density_method 'not measured'
_exptl_crystal_description prism
_exptl_crystal_F_000 348
_exptl_crystal_size_max .13
_exptl_crystal_size_mid .05
_exptl_crystal_size_min .03
_refine_diff_density_max 0.180
_refine_diff_density_min -0.196
_refine_diff_density_rms 0.047
_refine_ls_abs_structure_details 'Flack H D (1983), Acta Cryst. A39, 876-881'
_refine_ls_abs_structure_Flack 0(2)
_refine_ls_extinction_coef 0.019(3)
_refine_ls_extinction_expression Fc^*^=kFc[1+0.001xFc^2^\l^3^/sin(2\q)]^-1/4^
_refine_ls_extinction_method SHELXL
_refine_ls_goodness_of_fit_ref 0.886
_refine_ls_hydrogen_treatment mixed
_refine_ls_matrix_type full
_refine_ls_number_parameters 228
_refine_ls_number_reflns 2993
_refine_ls_number_restraints 3
_refine_ls_restrained_S_all 0.885
_refine_ls_R_factor_all 0.1311
_refine_ls_R_factor_gt 0.0625
_refine_ls_shift/su_max 0.105
_refine_ls_shift/su_mean 0.008
_refine_ls_structure_factor_coef Fsqd
_refine_ls_weighting_details 'calc w=1/[\s^2^(Fo^2^)+(0.0592P)^2^+0.0000P] where P=(Fo^2^+2Fc^2^)/3'
_refine_ls_weighting_scheme calc
_refine_ls_wR_factor_gt 0.1111
_refine_ls_wR_factor_ref 0.1293
_reflns_number_gt 1684
_reflns_number_total 2993
_reflns_threshold_expression >2sigma(I)
_cod_data_source_file jo0620720si20061006_065451.cif
_cod_data_source_block mrjw1
_cod_depositor_comments
;
The following automatic conversions were performed:
'_symmetry_cell_setting' value 'Monoclinic' changed to 'monoclinic'
according to '/home/saulius/struct/CIF-dictionaries/cif_core.dic'
dictionary named 'cif_core.dic' version 2.4.1 from 2010-06-29.

Automatic conversion script
Id: cif_fix_enum 1527 2010-12-29 10:47:43Z saulius 
;
_cod_original_sg_symbol_H-M 'P 21'
_cod_database_code 4022665

loop_
_symmetry_equiv_pos_as_xyz
'x, y, z'
'-x, y+1/2, -z'

loop_
_atom_site_label
_atom_site_type_symbol
_atom_site_fract_x
_atom_site_fract_y
_atom_site_fract_z
_atom_site_U_iso_or_equiv
_atom_site_adp_type
_atom_site_occupancy
_atom_site_symmetry_multiplicity
_atom_site_calc_flag
_atom_site_refinement_flags
C1 C 1.2593(3) 0.2880(7) 1.2981(3) 0.0199(10) Uani 1 1 d .
C2 C 1.3113(4) 0.4397(7) 1.3951(3) 0.0237(11) Uani 1 1 d .
H2A H 1.2645 0.5656 1.3787 0.028 Uiso 1 1 calc R
H2B H 1.3057 0.3861 1.4677 0.028 Uiso 1 1 calc R
C3 C 1.4463(4) 0.4749(7) 1.4014(3) 0.0282(11) Uani 1 1 d .
H3A H 1.4548 0.5938 1.3573 0.034 Uiso 1 1 calc R
H3B H 1.4984 0.4916 1.4806 0.034 Uiso 1 1 calc R
C4 C 1.4802(4) 0.2875(7) 1.3497(3) 0.0218(10) Uani 1 1 d .
C5 C 1.5947(4) 0.2252(7) 1.3482(3) 0.0318(12) Uani 1 1 d .
H5A H 1.6653 0.3045 1.3813 0.038 Uiso 1 1 calc R
C6 C 1.6055(4) 0.0444(7) 1.2976(3) 0.0309(13) Uani 1 1 d .
H6A H 1.6840 -0.0011 1.2966 0.037 Uiso 1 1 calc R
C7 C 1.5028(4) -0.0680(7) 1.2492(3) 0.0263(11) Uani 1 1 d .
H7A H 1.5112 -0.1916 1.2154 0.032 Uiso 1 1 calc R
C8 C 1.3876(4) -0.0054(7) 1.2486(3) 0.0211(10) Uani 1 1 d .
H8A H 1.3171 -0.0849 1.2155 0.025 Uiso 1 1 calc R
C9 C 1.3768(4) 0.1768(7) 1.2976(3) 0.0195(10) Uani 1 1 d .
C10 C 1.2180(3) 0.3950(7) 1.1833(4) 0.0210(10) Uani 1 1 d .
O10 O 1.2394(3) 0.5749(5) 1.1785(2) 0.0265(8) Uani 1 1 d .
N11 N 1.1663(3) 0.2845(3) 1.0920(3) 0.0189(8) Uani 1 1 d D
H11N H 1.132(5) 0.156(4) 1.103(5) 0.13(3) Uiso 1 1 d D
C12 C 1.1425(3) 0.3579(7) 0.9759(3) 0.0210(10) Uani 1 1 d .
H12A H 1.1350 0.5057 0.9777 0.025 Uiso 1 1 calc R
C13 C 1.0222(3) 0.2771(7) 0.9008(3) 0.0247(11) Uani 1 1 d .
H13A H 1.0126 0.3118 0.8210 0.030 Uiso 1 1 calc R
H13B H 1.0217 0.1306 0.9071 0.030 Uiso 1 1 calc R
O13 O 0.9226(3) 0.3592(4) 0.9340(2) 0.0249(8) Uani 1 1 d D
H13O H 0.853(3) 0.266(5) 0.911(4) 0.046(14) Uiso 1 1 d D
C14 C 1.2505(4) 0.3087(8) 0.9295(3) 0.0332(12) Uani 1 1 d .
H14A H 1.2298 0.3664 0.8517 0.040 Uiso 1 1 calc R
C15 C 1.2711(4) 0.0867(8) 0.9185(4) 0.0420(14) Uani 1 1 d .
H15A H 1.3377 0.0666 0.8849 0.063 Uiso 1 1 calc R
H15B H 1.1955 0.0260 0.8699 0.063 Uiso 1 1 calc R
H15C H 1.2932 0.0250 0.9935 0.063 Uiso 1 1 calc R
C16 C 1.3702(4) 0.4075(9) 1.0000(4) 0.0478(15) Uani 1 1 d .
H16A H 1.3926 0.3571 1.0777 0.072 Uiso 1 1 calc R
H16B H 1.3585 0.5516 1.0004 0.072 Uiso 1 1 calc R
H16C H 1.4361 0.3769 0.9670 0.072 Uiso 1 1 calc R
C17 C 1.1561(4) 0.1690(7) 1.3221(3) 0.0199(11) Uani 1 1 d .
C18 C 1.1795(4) -0.0077(7) 1.3841(3) 0.0254(11) Uani 1 1 d .
H18A H 1.2595 -0.0642 1.4038 0.031 Uiso 1 1 calc R
C19 C 1.0885(4) -0.1013(7) 1.4174(3) 0.0297(12) Uani 1 1 d .
H19A H 1.1063 -0.2207 1.4600 0.036 Uiso 1 1 calc R
C20 C 0.9706(4) -0.0209(8) 1.3886(3) 0.0290(11) Uani 1 1 d .
H20A H 0.9082 -0.0846 1.4122 0.035 Uiso 1 1 calc R
C21 C 0.9443(4) 0.1530(8) 1.3249(4) 0.0299(12) Uani 1 1 d .
H21A H 0.8639 0.2084 1.3037 0.036 Uiso 1 1 calc R
C22 C 1.0386(4) 0.2440(7) 1.2932(3) 0.0281(12) Uani 1 1 d .
H22A H 1.0210 0.3625 1.2498 0.034 Uiso 1 1 calc R

loop_
_atom_site_aniso_label
_atom_site_aniso_U_11
_atom_site_aniso_U_22
_atom_site_aniso_U_33
_atom_site_aniso_U_23
_atom_site_aniso_U_13
_atom_site_aniso_U_12
C1 0.027(2) 0.012(2) 0.017(2) -0.003(2) 0.0020(19) 0.000(2)
C2 0.036(3) 0.014(3) 0.019(2) -0.0010(19) 0.005(2) 0.004(2)
C3 0.038(3) 0.019(3) 0.025(2) -0.002(2) 0.007(2) -0.003(2)
C4 0.027(3) 0.022(3) 0.014(2) 0.000(2) 0.0016(19) -0.001(2)
C5 0.027(3) 0.037(3) 0.029(3) -0.003(2) 0.006(2) -0.009(2)
C6 0.027(3) 0.042(4) 0.026(3) 0.003(2) 0.010(2) 0.006(2)
C7 0.031(3) 0.027(3) 0.023(2) -0.001(2) 0.0098(19) 0.004(2)
C8 0.033(3) 0.007(2) 0.019(2) 0.002(2) 0.0021(19) -0.008(2)
C9 0.021(3) 0.018(3) 0.019(2) 0.003(2) 0.0061(19) 0.002(2)
C10 0.019(2) 0.015(3) 0.028(3) 0.002(2) 0.005(2) 0.003(2)
O10 0.0355(19) 0.0095(18) 0.0267(18) 0.0021(14) -0.0024(15) -0.0028(14)
N11 0.0246(19) 0.014(2) 0.0159(18) 0.0030(17) 0.0027(15) -0.0007(17)
C12 0.031(3) 0.015(3) 0.015(2) 0.0025(18) 0.0040(19) -0.003(2)
C13 0.029(3) 0.024(3) 0.020(2) -0.001(2) 0.006(2) 0.001(2)
O13 0.0299(19) 0.0144(18) 0.0285(16) 0.0001(14) 0.0060(14) 0.0009(15)
C14 0.037(3) 0.044(4) 0.021(2) 0.005(2) 0.013(2) -0.001(3)
C15 0.042(3) 0.046(4) 0.039(3) -0.009(3) 0.012(3) 0.006(3)
C16 0.039(3) 0.067(4) 0.037(3) 0.000(3) 0.011(2) -0.013(3)
C17 0.021(2) 0.022(3) 0.015(2) -0.006(2) 0.0012(19) 0.000(2)
C18 0.032(3) 0.020(3) 0.026(2) 0.009(2) 0.010(2) 0.003(2)
C19 0.034(3) 0.032(3) 0.021(2) 0.007(2) 0.006(2) 0.000(2)
C20 0.030(3) 0.038(3) 0.021(2) -0.002(2) 0.011(2) -0.005(2)
C21 0.022(3) 0.033(3) 0.034(3) -0.001(2) 0.009(2) 0.005(2)
C22 0.032(3) 0.028(3) 0.024(2) 0.002(2) 0.008(2) 0.001(2)

loop_
_atom_type_symbol
_atom_type_description
_atom_type_scat_dispersion_real
_atom_type_scat_dispersion_imag
_atom_type_scat_source
C C 0.0033 0.0016 'International Tables Vol C Tables 4.2.6.8 and 6.1.1.4'
H H 0.0000 0.0000 'International Tables Vol C Tables 4.2.6.8 and 6.1.1.4'
N N 0.0061 0.0033 'International Tables Vol C Tables 4.2.6.8 and 6.1.1.4'
O O 0.0106 0.0060 'International Tables Vol C Tables 4.2.6.8 and 6.1.1.4'

loop_
_geom_angle_atom_site_label_1
_geom_angle_atom_site_label_2
_geom_angle_atom_site_label_3
_geom_angle
C17 C1 C9 118.0(4)
C17 C1 C10 112.8(3)
C9 C1 C10 104.4(3)
C17 C1 C2 109.4(3)
C9 C1 C2 101.2(3)
C10 C1 C2 110.3(4)
C3 C2 C1 106.5(3)
C3 C2 H2A 110.4
C1 C2 H2A 110.4
C3 C2 H2B 110.4
C1 C2 H2B 110.4
H2A C2 H2B 108.6
C4 C3 C2 103.2(3)
C4 C3 H3A 111.1
C2 C3 H3A 111.1
C4 C3 H3B 111.1
C2 C3 H3B 111.1
H3A C3 H3B 109.1
C5 C4 C9 120.6(4)
C5 C4 C3 128.5(4)
C9 C4 C3 110.9(4)
C4 C5 C6 119.0(4)
C4 C5 H5A 120.5
C6 C5 H5A 120.5
C7 C6 C5 120.0(4)
C7 C6 H6A 120.0
C5 C6 H6A 120.0
C6 C7 C8 121.4(4)
C6 C7 H7A 119.3
C8 C7 H7A 119.3
C7 C8 C9 118.5(4)
C7 C8 H8A 120.7
C9 C8 H8A 120.7
C4 C9 C8 120.4(4)
C4 C9 C1 111.0(4)
C8 C9 C1 128.6(4)
O10 C10 N11 123.1(4)
O10 C10 C1 119.5(4)
N11 C10 C1 117.3(4)
C10 N11 C12 123.2(4)
C10 N11 H11N 118(4)
C12 N11 H11N 118(4)
N11 C12 C13 110.4(3)
N11 C12 C14 111.1(3)
C13 C12 C14 111.8(3)
N11 C12 H12A 107.8
C13 C12 H12A 107.8
C14 C12 H12A 107.8
O13 C13 C12 109.7(3)
O13 C13 H13A 109.7
C12 C13 H13A 109.7
O13 C13 H13B 109.7
C12 C13 H13B 109.7
H13A C13 H13B 108.2
C13 O13 H13O 108(3)
C15 C14 C16 110.0(4)
C15 C14 C12 113.9(4)
C16 C14 C12 111.5(4)
C15 C14 H14A 107.0
C16 C14 H14A 107.0
C12 C14 H14A 107.0
C14 C15 H15A 109.5
C14 C15 H15B 109.5
H15A C15 H15B 109.5
C14 C15 H15C 109.5
H15A C15 H15C 109.5
H15B C15 H15C 109.5
C14 C16 H16A 109.5
C14 C16 H16B 109.5
H16A C16 H16B 109.5
C14 C16 H16C 109.5
H16A C16 H16C 109.5
H16B C16 H16C 109.5
C22 C17 C18 117.7(4)
C22 C17 C1 120.3(4)
C18 C17 C1 121.6(4)
C19 C18 C17 121.2(4)
C19 C18 H18A 119.4
C17 C18 H18A 119.4
C18 C19 C20 120.1(4)
C18 C19 H19A 120.0
C20 C19 H19A 120.0
C19 C20 C21 119.9(4)
C19 C20 H20A 120.1
C21 C20 H20A 120.1
C20 C21 C22 118.5(4)
C20 C21 H21A 120.8
C22 C21 H21A 120.8
C17 C22 C21 122.7(4)
C17 C22 H22A 118.7
C21 C22 H22A 118.7

loop_
_geom_bond_atom_site_label_1
_geom_bond_atom_site_label_2
_geom_bond_distance
C1 C17 1.525(6)
C1 C9 1.538(6)
C1 C10 1.538(5)
C1 C2 1.553(5)
C2 C3 1.537(5)
C2 H2A 0.9900
C2 H2B 0.9900
C3 C4 1.518(6)
C3 H3A 0.9900
C3 H3B 0.9900
C4 C5 1.378(6)
C4 C9 1.380(5)
C5 C6 1.393(6)
C5 H5A 0.9500
C6 C7 1.372(6)
C6 H6A 0.9500
C7 C8 1.379(5)
C7 H7A 0.9500
C8 C9 1.391(6)
C8 H8A 0.9500
C10 O10 1.242(5)
C10 N11 1.335(5)
N11 C12 1.468(5)
N11 H11N 0.9800(11)
C12 C13 1.508(5)
C12 C14 1.545(5)
C12 H12A 1.0000
C13 O13 1.431(4)
C13 H13A 0.9900
C13 H13B 0.9900
O13 H13O 0.9799(11)
C14 C15 1.526(7)
C14 C16 1.534(6)
C14 H14A 1.0000
C15 H15A 0.9800
C15 H15B 0.9800
C15 H15C 0.9800
C16 H16A 0.9800
C16 H16B 0.9800
C16 H16C 0.9800
C17 C22 1.375(5)
C17 C18 1.398(5)
C18 C19 1.380(6)
C18 H18A 0.9500
C19 C20 1.393(6)
C19 H19A 0.9500
C20 C21 1.394(6)
C20 H20A 0.9500
C21 C22 1.394(6)
C21 H21A 0.9500
C22 H22A 0.9500

loop_
_geom_hbond_atom_site_label_D
_geom_hbond_atom_site_label_H
_geom_hbond_atom_site_label_A
_geom_hbond_distance_DH
_geom_hbond_distance_HA
_geom_hbond_distance_DA
_geom_hbond_angle_DHA
_geom_hbond_site_symmetry_A
N11 H11N O13 0.9800(11) 2.10(3) 3.024(4) 156(5) 2_747
O13 H13O O10 0.9799(11) 1.817(19) 2.733(4) 154(4) 2_747

loop_
_geom_torsion_atom_site_label_1
_geom_torsion_atom_site_label_2
_geom_torsion_atom_site_label_3
_geom_torsion_atom_site_label_4
_geom_torsion
C17 C1 C2 C3 151.8(3)
C9 C1 C2 C3 26.5(4)
C10 C1 C2 C3 -83.5(4)
C1 C2 C3 C4 -24.0(4)
C2 C3 C4 C5 -169.7(4)
C2 C3 C4 C9 11.7(4)
C9 C4 C5 C6 -2.8(6)
C3 C4 C5 C6 178.7(4)
C4 C5 C6 C7 0.6(6)
C5 C6 C7 C8 0.5(6)
C6 C7 C8 C9 0.6(6)
C5 C4 C9 C8 3.9(6)
C3 C4 C9 C8 -177.4(4)
C5 C4 C9 C1 -173.2(4)
C3 C4 C9 C1 5.6(4)
C7 C8 C9 C4 -2.7(6)
C7 C8 C9 C1 173.7(4)
C17 C1 C9 C4 -139.3(3)
C10 C1 C9 C4 94.5(4)
C2 C1 C9 C4 -20.0(4)
C17 C1 C9 C8 44.0(6)
C10 C1 C9 C8 -82.2(5)
C2 C1 C9 C8 163.2(4)
C17 C1 C10 O10 129.1(4)
C9 C1 C10 O10 -101.5(4)
C2 C1 C10 O10 6.4(5)
C17 C1 C10 N11 -54.6(5)
C9 C1 C10 N11 74.8(4)
C2 C1 C10 N11 -177.3(3)
O10 C10 N11 C12 7.3(6)
C1 C10 N11 C12 -168.8(3)
C10 N11 C12 C13 -142.4(4)
C10 N11 C12 C14 93.0(5)
N11 C12 C13 O13 67.3(5)
C14 C12 C13 O13 -168.4(3)
N11 C12 C14 C15 63.8(5)
C13 C12 C14 C15 -60.0(5)
N11 C12 C14 C16 -61.4(5)
C13 C12 C14 C16 174.7(4)
C9 C1 C17 C22 -161.7(4)
C10 C1 C17 C22 -39.8(5)
C2 C1 C17 C22 83.4(4)
C9 C1 C17 C18 25.2(5)
C10 C1 C17 C18 147.2(4)
C2 C1 C17 C18 -89.6(5)
C22 C17 C18 C19 -1.4(6)
C1 C17 C18 C19 171.9(4)
C17 C18 C19 C20 0.5(6)
C18 C19 C20 C21 0.7(6)
C19 C20 C21 C22 -0.9(6)
C18 C17 C22 C21 1.2(6)
C1 C17 C22 C21 -172.2(4)
C20 C21 C22 C17 0.0(6)

loop_
_cod_related_entry_id
_cod_related_entry_database
_cod_related_entry_code
1 ChemSpider 17263996
